data_4515184
loop_
_publ_author_name
'Shin, Geon'
'Khazi, Mohammed Iqbal'
'Kundapur, Umesha'
'Kim, Bubsung'
'Kim, Youngmee'
'Lee, Chan Woo'
'Kim, Jong-Man'

_publ_section_title
;
 Cation-Directed Self-Assembly of Macrocyclic Diacetylene for Developing
 Chromogenic Polydiacetylene
;
_journal_name_full 'ACS Macro Letters'
_journal_page_first 610
_journal_paper_doi 10.1021/acsmacrolett.9b00169
_journal_year 2019
_chemical_formula_sum 'C42 H58 N6 O8 S4'
_chemical_formula_weight 903.18
_space_group_crystal_system triclinic
_space_group_IT_number 2
_space_group_name_Hall '-P 1'
_space_group_name_H-M_alt 'P -1'
_symmetry_space_group_name_Hall '-P 1'
_symmetry_space_group_name_H-M 'P -1'
_atom_sites_solution_hydrogens geom
_audit_creation_method SHELXL-2013
_cell_angle_alpha 105.9864(18)
_cell_angle_beta 94.3371(19)
_cell_angle_gamma 98.3631(19)
_cell_formula_units_Z 1
_cell_length_a 8.6791(5)
_cell_length_b 9.6319(5)
_cell_length_c 15.1062(8)
_cell_measurement_reflns_used 5424
_cell_measurement_temperature 223(2)
_cell_measurement_theta_max 25.58
_cell_measurement_theta_min 2.27
_cell_volume 1192.16(11)
_computing_cell_refinement 'Bruker SAINT'
_computing_data_collection 'Bruker APEX2'
_computing_data_reduction 'Bruker SAINT'
_computing_molecular_graphics 'Bruker SHELXTL'
_computing_publication_material 'Bruker SHELXTL'
_computing_structure_refinement 'SHELXL-2013 (Sheldrick, 2013)'
_computing_structure_solution 'Bruker SHELXTL'
_diffrn_ambient_temperature 223(2)
_diffrn_measured_fraction_theta_full 0.990
_diffrn_measured_fraction_theta_max 0.988
_diffrn_measurement_device_type 'PHOTON 100 CMOS'
_diffrn_measurement_method '\f and \w scans'
_diffrn_radiation_type MoK\a
_diffrn_radiation_wavelength 0.71073
_diffrn_reflns_av_R_equivalents 0.1483
_diffrn_reflns_av_unetI/netI 0.0912
_diffrn_reflns_Laue_measured_fraction_full 0.990
_diffrn_reflns_Laue_measured_fraction_max 0.988
_diffrn_reflns_limit_h_max 11
_diffrn_reflns_limit_h_min -11
_diffrn_reflns_limit_k_max 12
_diffrn_reflns_limit_k_min -12
_diffrn_reflns_limit_l_max 20
_diffrn_reflns_limit_l_min -20
_diffrn_reflns_number 39817
_diffrn_reflns_point_group_measured_fraction_full 0.990
_diffrn_reflns_point_group_measured_fraction_max 0.988
_diffrn_reflns_theta_full 25.242
_diffrn_reflns_theta_max 28.385
_diffrn_reflns_theta_min 2.233
_exptl_absorpt_coefficient_mu 0.254
_exptl_absorpt_correction_T_max 0.7457
_exptl_absorpt_correction_T_min 0.7046
_exptl_absorpt_correction_type multi-scan
_exptl_absorpt_process_details '(SADAS V2012/1 Bruker Inc.)'
_exptl_crystal_colour colourless
_exptl_crystal_density_diffrn 1.258
_exptl_crystal_description Block
_exptl_crystal_F_000 480
_exptl_crystal_size_max 0.160
_exptl_crystal_size_mid 0.120
_exptl_crystal_size_min 0.090
_refine_diff_density_max 0.905
_refine_diff_density_min -0.370
_refine_diff_density_rms 0.058
_refine_ls_extinction_method none
_refine_ls_goodness_of_fit_ref 1.011
_refine_ls_hydrogen_treatment constr
_refine_ls_matrix_type full
_refine_ls_number_parameters 294
_refine_ls_number_reflns 5902
_refine_ls_number_restraints 18
_refine_ls_restrained_S_all 1.019
_refine_ls_R_factor_all 0.1752
_refine_ls_R_factor_gt 0.0773
_refine_ls_shift/su_max 0.000
_refine_ls_shift/su_mean 0.000
_refine_ls_structure_factor_coef Fsqd
_refine_ls_weighting_details 'w=1/[\s^2^(Fo^2^)+(0.0899P)^2^+0.7529P] where P=(Fo^2^+2Fc^2^)/3'
_refine_ls_weighting_scheme calc
_refine_ls_wR_factor_gt 0.1695
_refine_ls_wR_factor_ref 0.2132
_reflns_Friedel_coverage 0.000
_reflns_number_gt 2939
_reflns_number_total 5902
_reflns_threshold_expression 'I > 2\s(I)'
_cod_data_source_file mz9b00169_si_002.cif
_cod_data_source_block JMK-20190118
_cod_depositor_comments
;
The following automatic conversions were performed:

'_exptl_absorpt_correction_type' value 'Multi-scan' changed to
'multi-scan' according to
/home/data/users/saulius/crontab/automatic-downloads/current/ACS/lib/dictionaries/cif_core.dic
dictionary named 'cif_core.dic' version 2.4.2 from 2011-04-26.

Automatic conversion script
Id: cif_fix_values 4973 2017-02-22 13:04:09Z antanas 
;
_cod_database_code 4515184
_shelx_space_group_comment
; 
The symmetry employed for this shelxl refinement is uniquely defined 
by the following loop, which should always be used as a source of 
symmetry information in preference to the above space-group names. 
They are only intended as comments. 
;
_shelx_estimated_absorpt_t_min 0.961
_shelx_estimated_absorpt_t_max 0.978
_shelxl_version_number 2013-4

loop_
_space_group_symop_operation_xyz
'x, y, z'
'-x, -y, -z'

loop_
_atom_site_label
_atom_site_type_symbol
_atom_site_fract_x
_atom_site_fract_y
_atom_site_fract_z
_atom_site_U_iso_or_equiv
_atom_site_adp_type
_atom_site_occupancy
_atom_site_site_symmetry_order
_atom_site_calc_flag
_atom_site_refinement_flags_posn
_atom_site_refinement_flags_adp
_atom_site_refinement_flags_occupancy
_atom_site_disorder_assembly
_atom_site_disorder_group
C1 C 0.0140(4) 0.7581(3) -0.2368(2) 0.0343(7) Uani 1 1 d . . . . .
C2 C -0.0521(4) 0.8623(4) -0.2675(2) 0.0436(8) Uani 1 1 d . . . . .
H2 H -0.1159 0.8376 -0.3246 0.052 Uiso 1 1 calc R U . . .
C3 C -0.0190(4) 1.0039(4) -0.2094(3) 0.0496(9) Uani 1 1 d . . . . .
H3 H -0.0606 1.0779 -0.2277 0.060 Uiso 1 1 calc R U . . .
C4 C 0.0725(4) 1.0396(4) -0.1262(2) 0.0442(8) Uani 1 1 d . . . . .
H4 H 0.0938 1.1363 -0.0868 0.053 Uiso 1 1 calc R U . . .
C5 C 0.1330(4) 0.9276(3) -0.1018(2) 0.0347(7) Uani 1 1 d . . . . .
C6 C 0.3189(4) 1.0711(3) 0.0360(2) 0.0371(7) Uani 1 1 d . . . . .
C7 C 0.4023(4) 1.0572(3) 0.1231(2) 0.0374(7) Uani 1 1 d . . . . .
H7A H 0.4809 0.9941 0.1064 0.045 Uiso 1 1 calc R U . . .
H7B H 0.3263 1.0094 0.1550 0.045 Uiso 1 1 calc R U . . .
C8 C 0.4827(4) 1.2033(4) 0.1890(2) 0.0443(8) Uani 1 1 d . . . . .
H8A H 0.4031 1.2633 0.2101 0.053 Uiso 1 1 calc R U . . .
H8B H 0.5520 1.2550 0.1556 0.053 Uiso 1 1 calc R U . . .
C9 C 0.5783(4) 1.1870(4) 0.2730(2) 0.0495(9) Uani 1 1 d . . . . .
H9A H 0.6563 1.1252 0.2516 0.059 Uiso 1 1 calc R U . . .
H9B H 0.6351 1.2838 0.3098 0.059 Uiso 1 1 calc R U . . .
C10 C 0.4839(4) 1.1230(4) 0.3321(2) 0.0389(7) Uani 1 1 d . . . . .
C11 C 0.4046(4) 1.0664(3) 0.3785(2) 0.0363(7) Uani 1 1 d . . . . .
C12 C 0.3136(4) 0.9998(3) 0.4311(2) 0.0370(7) Uani 1 1 d . . . . .
C13 C 0.2369(4) 0.9409(4) 0.4765(2) 0.0410(8) Uani 1 1 d . . . . .
C14 C 0.1455(4) 0.8576(4) 0.5289(2) 0.0508(9) Uani 1 1 d . . . . .
H14A H 0.0350 0.8671 0.5198 0.061 Uiso 1 1 calc R U . . .
H14B H 0.1829 0.8987 0.5952 0.061 Uiso 1 1 calc R U . . .
C15 C 0.1594(5) 0.6960(4) 0.4982(2) 0.0516(10) Uani 1 1 d . . . . .
H15A H 0.2697 0.6864 0.5085 0.062 Uiso 1 1 calc R U . . .
H15B H 0.1002 0.6448 0.5360 0.062 Uiso 1 1 calc R U . . .
C16 C 0.0985(5) 0.6252(4) 0.3975(3) 0.0602(11) Uani 1 1 d . . . . .
H16A H 0.1570 0.6782 0.3604 0.072 Uiso 1 1 calc R U . . .
H16B H -0.0118 0.6354 0.3879 0.072 Uiso 1 1 calc R U . . .
C17 C -0.1101(4) 0.5345(4) -0.3627(3) 0.0510(9) Uani 1 1 d . . . . .
N1 N 0.1042(3) 0.7889(3) -0.15573(17) 0.0331(6) Uani 1 1 d . . . . .
N2 N 0.2234(3) 0.9472(3) -0.01716(17) 0.0382(6) Uani 1 1 d . . . . .
H2A H 0.2176 0.8712 0.0038 0.046 Uiso 1 1 calc R U . . .
N3 N -0.0029(3) 0.6110(3) -0.28922(18) 0.0399(6) Uani 1 1 d . . . . .
H3A H 0.0647 0.5620 -0.2723 0.048 Uiso 1 1 calc R U . . .
O1 O 0.3400(3) 1.1846(2) 0.01334(17) 0.0557(7) Uani 1 1 d . . . . .
O2 O -0.2097(4) 0.5881(3) -0.3966(2) 0.0816(10) Uani 1 1 d . . . . .
S1S S 0.28270(14) 0.60477(11) 0.06522(8) 0.0641(4) Uani 1 1 d D . . . .
O1S O 0.1738(4) 0.7096(3) 0.06303(19) 0.0692(8) Uani 1 1 d . . . . .
C1S C 0.302(2) 0.495(2) -0.0479(8) 0.097(7) Uani 0.5 1 d D U P A 1
H1S1 H 0.1990 0.4442 -0.0793 0.145 Uiso 0.5 1 calc R U P A 1
H1S2 H 0.3677 0.4232 -0.0431 0.145 Uiso 0.5 1 calc R U P A 1
H1S3 H 0.3492 0.5566 -0.0830 0.145 Uiso 0.5 1 calc R U P A 1
C1S* C 0.239(2) 0.4804(18) -0.0487(6) 0.080(5) Uani 0.5 1 d D . P A 2
H1S4 H 0.1333 0.4265 -0.0565 0.120 Uiso 0.5 1 calc R U P A 2
H1S5 H 0.3127 0.4122 -0.0575 0.120 Uiso 0.5 1 calc R U P A 2
H1S6 H 0.2483 0.5346 -0.0940 0.120 Uiso 0.5 1 calc R U P A 2
C2S C 0.1872(6) 0.4756(5) 0.1141(3) 0.0832(15) Uani 1 1 d . . . . .
H2S1 H 0.2488 0.3986 0.1117 0.125 Uiso 1 1 calc R U . . .
H2S2 H 0.0845 0.4335 0.0794 0.125 Uiso 1 1 calc R U . . .
H2S3 H 0.1755 0.5233 0.1781 0.125 Uiso 1 1 calc R U . . .
S2S S 0.5966(3) 0.6050(2) 0.28815(15) 0.0671(6) Uani 0.5 1 d D . P B 1
S2S* S 0.7141(2) 0.6869(2) 0.33923(15) 0.0687(7) Uani 0.5 1 d D . P B 2
O2S O 0.7441(4) 0.5444(3) 0.2739(2) 0.0759(9) Uani 1 1 d . . . . .
C3S C 0.6203(7) 0.7814(4) 0.2709(4) 0.155(3) Uani 1 1 d D U . . .
H3S1 H 0.7198 0.8386 0.3037 0.232 Uiso 1 1 calc R U . B 1
H3S2 H 0.5355 0.8304 0.2945 0.232 Uiso 1 1 calc R U . B 1
H3S3 H 0.6187 0.7715 0.2052 0.232 Uiso 1 1 calc R U . B 1
C4S C 0.5734(5) 0.6309(6) 0.4075(2) 0.112(2) Uani 1 1 d D . . . .
H4S1 H 0.5177 0.5410 0.4153 0.168 Uiso 1 1 calc R U . B 1
H4S2 H 0.5141 0.7094 0.4282 0.168 Uiso 1 1 calc R U . B 1
H4S3 H 0.6759 0.6565 0.4439 0.168 Uiso 1 1 calc R U . B 1

loop_
_atom_site_aniso_label
_atom_site_aniso_U_11
_atom_site_aniso_U_22
_atom_site_aniso_U_33
_atom_site_aniso_U_23
_atom_site_aniso_U_13
_atom_site_aniso_U_12
C1 0.0332(17) 0.0347(17) 0.0371(18) 0.0125(14) 0.0138(14) 0.0038(13)
C2 0.0386(19) 0.051(2) 0.0449(19) 0.0185(17) 0.0061(15) 0.0103(16)
C3 0.051(2) 0.047(2) 0.061(2) 0.0246(18) 0.0115(19) 0.0192(17)
C4 0.054(2) 0.0364(18) 0.045(2) 0.0131(15) 0.0089(17) 0.0139(16)
C5 0.0412(18) 0.0359(17) 0.0288(16) 0.0101(13) 0.0125(14) 0.0069(14)
C6 0.051(2) 0.0294(17) 0.0339(17) 0.0096(14) 0.0142(15) 0.0108(14)
C7 0.050(2) 0.0291(16) 0.0350(17) 0.0104(13) 0.0126(15) 0.0057(14)
C8 0.056(2) 0.0366(18) 0.0408(19) 0.0177(15) 0.0031(16) -0.0021(15)
C9 0.048(2) 0.050(2) 0.047(2) 0.0191(17) -0.0004(17) -0.0099(17)
C10 0.0414(19) 0.0379(17) 0.0351(17) 0.0082(14) 0.0013(15) 0.0052(14)
C11 0.0381(18) 0.0338(17) 0.0364(17) 0.0091(14) 0.0031(14) 0.0073(14)
C12 0.0395(18) 0.0355(17) 0.0332(17) 0.0058(14) 0.0007(14) 0.0078(14)
C13 0.0436(19) 0.0426(19) 0.0317(17) 0.0039(15) 0.0053(15) 0.0037(15)
C14 0.051(2) 0.058(2) 0.0383(19) 0.0089(17) 0.0149(16) -0.0040(17)
C15 0.061(2) 0.051(2) 0.0382(19) 0.0128(16) 0.0133(17) -0.0083(18)
C16 0.071(3) 0.043(2) 0.056(2) 0.0075(18) -0.016(2) 0.0007(19)
C17 0.049(2) 0.049(2) 0.047(2) 0.0102(17) -0.0056(18) -0.0054(18)
N1 0.0374(14) 0.0313(14) 0.0309(14) 0.0088(11) 0.0093(12) 0.0047(11)
N2 0.0562(17) 0.0266(13) 0.0343(14) 0.0126(11) 0.0081(13) 0.0061(12)
N3 0.0429(16) 0.0392(15) 0.0363(15) 0.0099(12) 0.0032(12) 0.0059(12)
O1 0.0807(19) 0.0334(13) 0.0524(15) 0.0206(11) -0.0033(13) -0.0024(12)
O2 0.0653(19) 0.0645(19) 0.095(2) 0.0039(17) -0.0355(17) 0.0097(15)
S1S 0.0795(8) 0.0482(6) 0.0731(7) 0.0275(5) 0.0198(6) 0.0127(5)
O1S 0.108(2) 0.0448(15) 0.0714(18) 0.0309(14) 0.0320(17) 0.0291(15)
C1S 0.129(13) 0.118(11) 0.087(9) 0.057(7) 0.087(7) 0.071(9)
C1S* 0.136(15) 0.075(8) 0.069(8) 0.042(6) 0.070(7) 0.073(8)
C2S 0.134(4) 0.065(3) 0.078(3) 0.046(3) 0.049(3) 0.034(3)
S2S 0.0575(13) 0.0500(12) 0.0798(15) -0.0003(11) -0.0072(11) 0.0098(10)
S2S* 0.0470(12) 0.0481(11) 0.0829(15) -0.0247(11) -0.0042(11) 0.0103(9)
O2S 0.082(2) 0.0722(19) 0.0691(19) -0.0005(15) 0.0047(16) 0.0445(16)
C3S 0.192(6) 0.111(5) 0.172(6) 0.029(4) 0.033(5) 0.079(5)
C4S 0.093(4) 0.120(5) 0.100(4) -0.006(4) 0.038(3) 0.008(4)

loop_
_atom_type_symbol
_atom_type_description
_atom_type_scat_dispersion_real
_atom_type_scat_dispersion_imag
_atom_type_scat_source
C C 0.0033 0.0016 'International Tables Vol C Tables 4.2.6.8 and 6.1.1.4'
H H 0.0000 0.0000 'International Tables Vol C Tables 4.2.6.8 and 6.1.1.4'
O O 0.0106 0.0060 'International Tables Vol C Tables 4.2.6.8 and 6.1.1.4'
N N 0.0061 0.0033 'International Tables Vol C Tables 4.2.6.8 and 6.1.1.4'
S S 0.1246 0.1234 'International Tables Vol C Tables 4.2.6.8 and 6.1.1.4'

loop_
_geom_angle_atom_site_label_1
_geom_angle_atom_site_label_2
_geom_angle_atom_site_label_3
_geom_angle
_geom_angle_site_symmetry_1
_geom_angle_site_symmetry_3
N1 C1 C2 123.6(3) . .
N1 C1 N3 113.1(3) . .
C2 C1 N3 123.4(3) . .
C3 C2 C1 116.3(3) . .
C3 C2 H2 121.9 . .
C1 C2 H2 121.9 . .
C4 C3 C2 121.9(3) . .
C4 C3 H3 119.1 . .
C2 C3 H3 119.1 . .
C3 C4 C5 117.4(3) . .
C3 C4 H4 121.3 . .
C5 C4 H4 121.3 . .
N1 C5 C4 122.8(3) . .
N1 C5 N2 113.5(3) . .
C4 C5 N2 123.6(3) . .
O1 C6 N2 122.7(3) . .
O1 C6 C7 122.3(3) . .
N2 C6 C7 114.9(3) . .
C6 C7 C8 113.1(2) . .
C6 C7 H7A 109.0 . .
C8 C7 H7A 109.0 . .
C6 C7 H7B 109.0 . .
C8 C7 H7B 109.0 . .
H7A C7 H7B 107.8 . .
C7 C8 C9 112.7(3) . .
C7 C8 H8A 109.1 . .
C9 C8 H8A 109.1 . .
C7 C8 H8B 109.1 . .
C9 C8 H8B 109.1 . .
H8A C8 H8B 107.8 . .
C10 C9 C8 113.5(3) . .
C10 C9 H9A 108.9 . .
C8 C9 H9A 108.9 . .
C10 C9 H9B 108.9 . .
C8 C9 H9B 108.9 . .
H9A C9 H9B 107.7 . .
C11 C10 C9 178.0(3) . .
C10 C11 C12 179.3(4) . .
C13 C12 C11 178.9(4) . .
C12 C13 C14 175.7(4) . .
C13 C14 C15 111.6(3) . .
C13 C14 H14A 109.3 . .
C15 C14 H14A 109.3 . .
C13 C14 H14B 109.3 . .
C15 C14 H14B 109.3 . .
H14A C14 H14B 108.0 . .
C16 C15 C14 111.8(3) . .
C16 C15 H15A 109.2 . .
C14 C15 H15A 109.2 . .
C16 C15 H15B 109.2 . .
C14 C15 H15B 109.2 . .
H15A C15 H15B 107.9 . .
C15 C16 C17 114.5(3) . 2_565
C15 C16 H16A 108.6 . .
C17 C16 H16A 108.6 2_565 .
C15 C16 H16B 108.6 . .
C17 C16 H16B 108.6 2_565 .
H16A C16 H16B 107.6 . .
O2 C17 N3 123.7(4) . .
O2 C17 C16 122.5(3) . 2_565
N3 C17 C16 113.8(3) . 2_565
C5 N1 C1 118.0(3) . .
C6 N2 C5 127.4(3) . .
C6 N2 H2A 116.3 . .
C5 N2 H2A 116.3 . .
C17 N3 C1 128.8(3) . .
C17 N3 H3A 115.6 . .
C1 N3 H3A 115.6 . .
O1S S1S C2S 105.9(2) . .
O1S S1S C1S 112.2(8) . .
C2S S1S C1S 102.3(8) . .
O1S S1S C1S* 102.3(7) . .
C2S S1S C1S* 92.0(7) . .
S1S C1S H1S1 109.5 . .
S1S C1S H1S2 109.5 . .
H1S1 C1S H1S2 109.5 . .
S1S C1S H1S3 109.5 . .
H1S1 C1S H1S3 109.5 . .
H1S2 C1S H1S3 109.5 . .
S1S C1S* H1S4 109.5 . .
S1S C1S* H1S5 109.5 . .
H1S4 C1S* H1S5 109.5 . .
S1S C1S* H1S6 109.5 . .
H1S4 C1S* H1S6 109.5 . .
H1S5 C1S* H1S6 109.5 . .
S1S C2S H2S1 109.5 . .
S1S C2S H2S2 109.5 . .
H2S1 C2S H2S2 109.5 . .
S1S C2S H2S3 109.5 . .
H2S1 C2S H2S3 109.5 . .
H2S2 C2S H2S3 109.5 . .
O2S S2S C3S 109.6(3) . .
O2S S2S C4S 105.9(3) . .
C3S S2S C4S 106.6(3) . .
O2S S2S* C4S 104.7(2) . .
O2S S2S* C3S 107.7(3) . .
C4S S2S* C3S 106.7(3) . .
S2S C3S H3S1 109.5 . .
S2S C3S H3S2 109.5 . .
H3S1 C3S H3S2 109.5 . .
S2S C3S H3S3 109.5 . .
H3S1 C3S H3S3 109.5 . .
H3S2 C3S H3S3 109.5 . .
S2S C4S H4S1 109.5 . .
S2S C4S H4S2 109.5 . .
H4S1 C4S H4S2 109.5 . .
S2S C4S H4S3 109.5 . .
H4S1 C4S H4S3 109.5 . .
H4S2 C4S H4S3 109.5 . .

loop_
_geom_bond_atom_site_label_1
_geom_bond_atom_site_label_2
_geom_bond_distance
_geom_bond_site_symmetry_2
C1 N1 1.338(4) .
C1 C2 1.391(4) .
C1 N3 1.400(4) .
C2 C3 1.378(5) .
C2 H2 0.9400 .
C3 C4 1.364(5) .
C3 H3 0.9400 .
C4 C5 1.390(4) .
C4 H4 0.9400 .
C5 N1 1.335(4) .
C5 N2 1.400(4) .
C6 O1 1.225(3) .
C6 N2 1.357(4) .
C6 C7 1.501(4) .
C7 C8 1.515(4) .
C7 H7A 0.9800 .
C7 H7B 0.9800 .
C8 C9 1.521(5) .
C8 H8A 0.9800 .
C8 H8B 0.9800 .
C9 C10 1.454(4) .
C9 H9A 0.9800 .
C9 H9B 0.9800 .
C10 C11 1.199(4) .
C11 C12 1.377(4) .
C12 C13 1.187(4) .
C13 C14 1.468(5) .
C14 C15 1.522(5) .
C14 H14A 0.9800 .
C14 H14B 0.9800 .
C15 C16 1.503(5) .
C15 H15A 0.9800 .
C15 H15B 0.9800 .
C16 C17 1.504(5) 2_565
C16 H16A 0.9800 .
C16 H16B 0.9800 .
C17 O2 1.218(5) .
C17 N3 1.354(4) .
C17 C16 1.504(5) 2_565
N2 H2A 0.8700 .
N3 H3A 0.8700 .
S1S O1S 1.485(3) .
S1S C2S 1.754(4) .
S1S C1S 1.780(2) .
S1S C1S* 1.781(2) .
C1S H1S1 0.9700 .
C1S H1S2 0.9700 .
C1S H1S3 0.9700 .
C1S* H1S4 0.9700 .
C1S* H1S5 0.9700 .
C1S* H1S6 0.9700 .
C2S H2S1 0.9700 .
C2S H2S2 0.9700 .
C2S H2S3 0.9700 .
S2S O2S 1.489(3) .
S2S C3S 1.7733(19) .
S2S C4S 1.7814(19) .
S2S* O2S 1.524(3) .
S2S* C4S 1.7743(19) .
S2S* C3S 1.778(2) .
C3S H3S1 0.9700 .
C3S H3S2 0.9700 .
C3S H3S3 0.9700 .
C4S H4S1 0.9700 .
C4S H4S2 0.9700 .
C4S H4S3 0.9700 .
